data_7229466
loop_
_publ_author_name
'Smolobochkin, A. V.'
'Gazizov, A. S.'
'Melyashova, A. S.'
'Voronina, J. K.'
'Strelnik, A. G.'
'Vatsadze, S. Z.'
'Burilov, A. R.'
'Pudovik, M. A.'
'Fedorova, O. A.'
'Sinyashin, O. G.'

_publ_section_title
;
 Tandem intramolecular cyclisation/1,3-aryl shift in
 N-(4,4-diethoxybutyl)-1-arylmethanimines (Kazan reaction): synthesis of
 3-benzylidene-1-pyrrolines
;
_journal_issue 80
_journal_name_full 'RSC Advances'
_journal_page_first 50955
_journal_paper_doi 10.1039/C7RA11216E
_journal_volume 7
_journal_year 2017
_chemical_formula_moiety 'C13 H11 F4 N O2'
_chemical_formula_sum 'C13 H11 F4 N O2'
_chemical_formula_weight 289.23
_chemical_name_common '(E)-4-(3-fluorobenzylidene)-3,4-dihydro-2H-pyrrol-1-ium 2,2,2-trifluoroacetate'
_chemical_name_systematic '(E)-4-(3-fluorobenzylidene)-3,4-dihydro-2H-pyrrol-1-ium 2,2,2-trifluoroacetate'
_space_group_crystal_system orthorhombic
_space_group_IT_number 33
_space_group_name_Hall 'P 2c -2n'
_space_group_name_H-M_alt 'P n a 21'
_symmetry_space_group_name_Hall 'P 2c -2n'
_symmetry_space_group_name_H-M 'P n a 21'
_atom_sites_solution_hydrogens geom
_audit_creation_method SHELXL-2014/7
_audit_update_record
;
2017-04-14 deposited with the CCDC.
2017-10-27 downloaded from the CCDC.
;
_cell_angle_alpha 90
_cell_angle_beta 90
_cell_angle_gamma 90
_cell_formula_units_Z 4
_cell_length_a 23.90(4)
_cell_length_b 5.288(9)
_cell_length_c 10.524(19)
_cell_measurement_reflns_used 1243
_cell_measurement_temperature 296(2)
_cell_measurement_theta_max 19.77
_cell_measurement_theta_min 3.41
_cell_volume 1330(4)
_computing_cell_refinement 'Bruker SAINT'
_computing_data_collection 'Bruker APEX2'
_computing_data_reduction 'Bruker SAINT'
_computing_molecular_graphics 'Bruker SHELXTL'
_computing_publication_material 'Bruker SHELXTL'
_computing_structure_refinement 'SHELXL-97 (Sheldrick, 2008)'
_computing_structure_solution 'SHELXS-97 (Sheldrick, 2008)'
_diffrn_ambient_temperature 296(2)
_diffrn_measured_fraction_theta_full 0.998
_diffrn_measured_fraction_theta_max 0.999
_diffrn_measurement_device_type 'Bruker APEX-II CCD'
_diffrn_measurement_method '\f and \w scans'
_diffrn_radiation_type MoK\a
_diffrn_radiation_wavelength 0.71073
_diffrn_reflns_av_R_equivalents 0.0544
_diffrn_reflns_av_unetI/netI 0.0568
_diffrn_reflns_Laue_measured_fraction_full 0.998
_diffrn_reflns_Laue_measured_fraction_max 0.999
_diffrn_reflns_limit_h_max 29
_diffrn_reflns_limit_h_min -29
_diffrn_reflns_limit_k_max 6
_diffrn_reflns_limit_k_min -6
_diffrn_reflns_limit_l_max 12
_diffrn_reflns_limit_l_min -12
_diffrn_reflns_number 9514
_diffrn_reflns_point_group_measured_fraction_full 0.997
_diffrn_reflns_point_group_measured_fraction_max 0.997
_diffrn_reflns_theta_full 25.242
_diffrn_reflns_theta_max 25.989
_diffrn_reflns_theta_min 1.704
_diffrn_source 'sealed tube'
_exptl_absorpt_coefficient_mu 0.134
_exptl_absorpt_correction_type none
_exptl_crystal_colour colorless
_exptl_crystal_density_diffrn 1.444
_exptl_crystal_description prism
_exptl_crystal_F_000 592
_exptl_crystal_size_max 0.130
_exptl_crystal_size_mid 0.120
_exptl_crystal_size_min 0.100
_refine_diff_density_max 0.360
_refine_diff_density_min -0.246
_refine_diff_density_rms 0.047
_refine_ls_abs_structure_details
;
 Flack x determined using 550 quotients [(I+)-(I-)]/[(I+)+(I-)]
 (Parsons, Flack and Wagner, Acta Cryst. B69 (2013) 249-259).
;
_refine_ls_abs_structure_Flack -0.4(9)
_refine_ls_extinction_method none
_refine_ls_goodness_of_fit_ref 0.967
_refine_ls_hydrogen_treatment constr
_refine_ls_matrix_type full
_refine_ls_number_parameters 181
_refine_ls_number_reflns 2621
_refine_ls_number_restraints 25
_refine_ls_restrained_S_all 1.009
_refine_ls_R_factor_all 0.1116
_refine_ls_R_factor_gt 0.0647
_refine_ls_shift/su_max 0.001
_refine_ls_shift/su_mean 0.000
_refine_ls_structure_factor_coef Fsqd
_refine_ls_weighting_details 'w=1/[\s^2^(Fo^2^)+(0.1000P)^2^+0.6278P] where P=(Fo^2^+2Fc^2^)/3'
_refine_ls_weighting_scheme calc
_refine_ls_wR_factor_gt 0.1684
_refine_ls_wR_factor_ref 0.2017
_reflns_Friedel_coverage 0.888
_reflns_Friedel_fraction_full 0.996
_reflns_Friedel_fraction_max 0.996
_reflns_number_gt 1519
_reflns_number_total 2621
_reflns_threshold_expression 'I > 2\s(I)'
_cod_data_source_file c7ra11216e2.cif
_cod_data_source_block shelx
_cod_database_code 7229466
_shelx_shelxl_version_number 2014/7
_shelx_space_group_comment
;
The symmetry employed for this shelxl refinement is uniquely defined
by the following loop, which should always be used as a source of
symmetry information in preference to the above space-group names.
They are only intended as comments.
;
_shelx_estimated_absorpt_t_min 0.983
_shelx_estimated_absorpt_t_max 0.987

loop_
_space_group_symop_operation_xyz
'x, y, z'
'-x, -y, z+1/2'
'-x+1/2, y+1/2, z+1/2'
'x+1/2, -y+1/2, z'

loop_
_atom_site_label
_atom_site_type_symbol
_atom_site_fract_x
_atom_site_fract_y
_atom_site_fract_z
_atom_site_U_iso_or_equiv
_atom_site_adp_type
_atom_site_occupancy
_atom_site_site_symmetry_order
_atom_site_calc_flag
_atom_site_refinement_flags_posn
_atom_site_refinement_flags_adp
_atom_site_disorder_assembly
_atom_site_disorder_group
F1 F 0.4952(3) 0.8874(11) 0.2047(6) 0.133(2) Uani 1 1 d . U A 1
O2 O 0.7043(2) 0.1309(11) 0.3267(5) 0.0828(16) Uani 1 1 d . . B 1
C6 C 0.3681(3) 0.2169(13) 0.3131(6) 0.0624(18) Uani 1 1 d . . A 1
H6 H 0.3662 0.1930 0.2257 0.075 Uiso 1 1 calc R U A 1
N1 N 0.2721(2) -0.2533(10) 0.4009(5) 0.0575(13) Uani 1 1 d . . A 1
H1 H 0.2494 -0.3712 0.3784 0.069 Uiso 1 1 calc R U A 1
C14 C 0.6785(3) 0.2212(14) 0.4176(6) 0.0606(17) Uani 1 1 d . . B 1
C5 C 0.2821(3) -0.1835(13) 0.5320(7) 0.0658(17) Uani 1 1 d . . A 1
H51 H 0.2975 -0.3244 0.5794 0.079 Uiso 1 1 calc R U A 1
H52 H 0.2477 -0.1292 0.5727 0.079 Uiso 1 1 calc R U A 1
C4 C 0.3245(3) 0.0370(12) 0.5239(6) 0.0597(16) Uani 1 1 d . . A 1
H42 H 0.3089 0.1910 0.5594 0.072 Uiso 1 1 calc R U A 1
H41 H 0.3588 -0.0040 0.5686 0.072 Uiso 1 1 calc R U A 1
C3 C 0.3350(3) 0.0650(13) 0.3814(6) 0.0544(15) Uani 1 1 d . . A 1
C7 C 0.4072(3) 0.4158(13) 0.3544(6) 0.0578(16) Uani 1 1 d . . A 1
C8 C 0.4338(3) 0.5611(14) 0.2620(7) 0.074(2) Uani 1 1 d . . A 1
H8 H 0.4267 0.5317 0.1763 0.089 Uiso 1 1 calc R U A 1
C9 C 0.4704(3) 0.7473(16) 0.2974(8) 0.079(2) Uani 1 1 d . . A 1
C10 C 0.4834(3) 0.8006(15) 0.4200(9) 0.079(2) Uani 1 1 d . . A 1
H10 H 0.5084 0.9287 0.4407 0.094 Uiso 1 1 calc R U A 1
C2 C 0.3005(3) -0.1218(13) 0.3219(6) 0.0614(17) Uani 1 1 d . . A 1
H2 H 0.2990 -0.1454 0.2344 0.074 Uiso 1 1 calc R U A 1
C12 C 0.4204(3) 0.4656(15) 0.4815(7) 0.0688(18) Uani 1 1 d . . A 1
H12 H 0.4040 0.3700 0.5457 0.083 Uiso 1 1 calc R U A 1
C11 C 0.4577(3) 0.6561(14) 0.5127(8) 0.074(2) Uani 1 1 d . . A 1
H11 H 0.4657 0.6875 0.5977 0.088 Uiso 1 1 calc R U A 1
C13 C 0.6314(3) 0.4077(18) 0.3831(7) 0.077(2) Uani 1 1 d . . B 1
O1 O 0.6863(3) 0.1898(12) 0.5303(5) 0.107(2) Uani 1 1 d . . B 1
F2 F 0.6264(3) 0.5985(12) 0.4614(6) 0.137(2) Uani 1 1 d . U B 1
F3 F 0.6383(3) 0.5212(16) 0.2742(6) 0.158(3) Uani 1 1 d . U B 1
F4 F 0.5837(3) 0.3046(17) 0.3904(12) 0.214(5) Uani 1 1 d . U B 1

loop_
_atom_site_aniso_label
_atom_site_aniso_U_11
_atom_site_aniso_U_22
_atom_site_aniso_U_33
_atom_site_aniso_U_23
_atom_site_aniso_U_13
_atom_site_aniso_U_12
F1 0.171(5) 0.130(4) 0.097(4) 0.011(3) 0.028(4) -0.071(4)
O2 0.094(4) 0.092(4) 0.063(3) 0.015(3) 0.006(3) 0.034(3)
C6 0.071(4) 0.067(5) 0.049(3) -0.004(3) -0.002(3) -0.002(4)
N1 0.063(3) 0.058(3) 0.052(3) -0.007(3) -0.002(3) -0.004(3)
C14 0.062(4) 0.072(4) 0.048(4) 0.003(3) -0.006(3) -0.002(3)
C5 0.085(4) 0.064(4) 0.049(3) -0.004(3) 0.000(3) -0.016(3)
C4 0.068(4) 0.061(4) 0.049(3) 0.002(3) 0.000(3) -0.008(3)
C3 0.059(3) 0.057(4) 0.046(3) -0.004(3) -0.003(3) -0.002(3)
C7 0.059(3) 0.062(4) 0.052(4) -0.005(3) 0.003(3) 0.004(3)
C8 0.088(5) 0.081(5) 0.054(4) -0.002(4) 0.010(4) -0.011(4)
C9 0.080(5) 0.078(5) 0.079(5) 0.002(4) 0.015(4) -0.020(4)
C10 0.064(4) 0.067(5) 0.104(7) -0.004(4) 0.006(4) -0.011(4)
C2 0.068(4) 0.072(4) 0.044(3) -0.009(3) -0.004(3) -0.006(3)
C12 0.069(4) 0.081(5) 0.056(4) -0.005(4) 0.000(3) -0.011(4)
C11 0.075(4) 0.080(5) 0.066(5) -0.014(4) -0.009(4) -0.014(4)
C13 0.073(5) 0.102(6) 0.057(4) -0.002(4) 0.002(4) 0.017(4)
O1 0.147(5) 0.129(5) 0.046(3) 0.001(3) -0.019(3) 0.021(4)
F2 0.172(5) 0.117(4) 0.123(5) -0.017(4) 0.006(4) 0.050(4)
F3 0.194(6) 0.194(7) 0.086(4) 0.039(4) 0.008(4) 0.114(6)
F4 0.074(3) 0.152(6) 0.416(15) 0.023(8) -0.053(6) -0.007(4)

loop_
_atom_type_symbol
_atom_type_description
_atom_type_scat_dispersion_real
_atom_type_scat_dispersion_imag
_atom_type_scat_source
C C 0.0033 0.0016 'International Tables Vol C Tables 4.2.6.8 and 6.1.1.4'
H H 0.0000 0.0000 'International Tables Vol C Tables 4.2.6.8 and 6.1.1.4'
N N 0.0061 0.0033 'International Tables Vol C Tables 4.2.6.8 and 6.1.1.4'
O O 0.0106 0.0060 'International Tables Vol C Tables 4.2.6.8 and 6.1.1.4'
F F 0.0171 0.0103 'International Tables Vol C Tables 4.2.6.8 and 6.1.1.4'

loop_
_geom_angle_atom_site_label_1
_geom_angle_atom_site_label_2
_geom_angle_atom_site_label_3
_geom_angle
C3 C6 C7 130.3(6)
C3 C6 H6 114.9
C7 C6 H6 114.9
C2 N1 C5 113.1(6)
C2 N1 H1 123.4
C5 N1 H1 123.4
O1 C14 O2 128.8(7)
O1 C14 C13 115.6(7)
O2 C14 C13 115.5(6)
N1 C5 C4 104.3(5)
N1 C5 H51 110.9
C4 C5 H51 110.9
N1 C5 H52 110.9
C4 C5 H52 110.9
H51 C5 H52 108.9
C3 C4 C5 103.6(5)
C3 C4 H42 111.0
C5 C4 H42 111.0
C3 C4 H41 111.0
C5 C4 H41 111.0
H42 C4 H41 109.0
C6 C3 C2 121.4(6)
C6 C3 C4 133.0(6)
C2 C3 C4 105.6(5)
C8 C7 C12 117.4(6)
C8 C7 C6 118.5(6)
C12 C7 C6 124.0(6)
C9 C8 C7 119.9(7)
C9 C8 H8 120.1
C7 C8 H8 120.1
C10 C9 F1 117.9(7)
C10 C9 C8 123.7(7)
F1 C9 C8 118.4(8)
C9 C10 C11 117.0(7)
C9 C10 H10 121.5
C11 C10 H10 121.5
N1 C2 C3 113.4(6)
N1 C2 H2 123.3
C3 C2 H2 123.3
C11 C12 C7 120.6(7)
C11 C12 H12 119.7
C7 C12 H12 119.7
C10 C11 C12 121.4(7)
C10 C11 H11 119.3
C12 C11 H11 119.3
F4 C13 F3 111.5(9)
F4 C13 F2 102.2(8)
F3 C13 F2 102.2(8)
F4 C13 C14 111.6(8)
F3 C13 C14 114.1(6)
F2 C13 C14 114.3(7)

loop_
_geom_bond_atom_site_label_1
_geom_bond_atom_site_label_2
_geom_bond_distance
F1 C9 1.361(9)
O2 C14 1.235(8)
C6 C3 1.338(9)
C6 C7 1.472(10)
C6 H6 0.9300
N1 C2 1.279(8)
N1 C5 1.448(9)
N1 H1 0.8600
C14 O1 1.212(8)
C14 C13 1.540(11)
C5 C4 1.549(9)
C5 H51 0.9700
C5 H52 0.9700
C4 C3 1.527(10)
C4 H42 0.9700
C4 H41 0.9700
C3 C2 1.431(9)
C7 C8 1.393(10)
C7 C12 1.399(10)
C8 C9 1.369(11)
C8 H8 0.9300
C9 C10 1.357(12)
C10 C11 1.383(11)
C10 H10 0.9300
C2 H2 0.9300
C12 C11 1.385(10)
C12 H12 0.9300
C11 H11 0.9300
C13 F4 1.266(10)
C13 F3 1.304(10)
C13 F2 1.309(10)

loop_
_geom_torsion_atom_site_label_1
_geom_torsion_atom_site_label_2
_geom_torsion_atom_site_label_3
_geom_torsion_atom_site_label_4
_geom_torsion
C2 N1 C5 C4 1.0(8)
N1 C5 C4 C3 -1.0(7)
C7 C6 C3 C2 -178.7(7)
C7 C6 C3 C4 0.0(13)
C5 C4 C3 C6 -178.2(7)
C5 C4 C3 C2 0.6(7)
C3 C6 C7 C8 -175.0(7)
C3 C6 C7 C12 6.4(11)
C12 C7 C8 C9 -1.2(11)
C6 C7 C8 C9 -179.9(7)
C7 C8 C9 C10 0.6(13)
C7 C8 C9 F1 -179.4(7)
F1 C9 C10 C11 -180.0(7)
C8 C9 C10 C11 0.0(13)
C5 N1 C2 C3 -0.7(9)
C6 C3 C2 N1 179.0(6)
C4 C3 C2 N1 0.0(8)
C8 C7 C12 C11 1.2(10)
C6 C7 C12 C11 179.9(6)
C9 C10 C11 C12 0.0(11)
C7 C12 C11 C10 -0.6(11)
O1 C14 C13 F4 -80.5(11)
O2 C14 C13 F4 101.9(10)
O1 C14 C13 F3 151.9(9)
O2 C14 C13 F3 -25.7(11)
O1 C14 C13 F2 34.8(11)
O2 C14 C13 F2 -142.8(8)
